data_7208235
loop_
_publ_author_name
'Li, Chao'
'Jiao, Cheng-Qi'
'Sun, Zhen-Gang'
'Chen, Kai'
'Wang, Cheng-Lin'
'Zhu, Yan-Yu'
'Zhu, Jiang'
'Zhao, Yan'
'Zheng, Ming-Jing'
'Sun, Shou-Hui'
'Chu, Wei'
'Tian, Hui'

_publ_section_title
;
 Synthesis, structures and surface photovoltage properties of four novel
 metal phosphonates with a 3D supramolecular structure
;
_journal_issue 17
_journal_name_full CrystEngComm
_journal_page_first 5479
_journal_paper_doi 10.1039/c2ce25249j
_journal_volume 14
_journal_year 2012
_chemical_formula_sum 'C8 H9 Cu1.5 N O9 P2'
_chemical_formula_weight 420.41
_chemical_name_systematic
;
?
;
_space_group_IT_number 2
_symmetry_cell_setting triclinic
_symmetry_space_group_name_Hall '-P 1'
_symmetry_space_group_name_H-M 'P -1'
_atom_sites_solution_hydrogens geom
_atom_sites_solution_primary direct
_atom_sites_solution_secondary difmap
_audit_creation_method SHELXL-97
_cell_angle_alpha 109.937(5)
_cell_angle_beta 100.801(5)
_cell_angle_gamma 110.262(4)
_cell_formula_units_Z 2
_cell_length_a 8.689(3)
_cell_length_b 9.088(3)
_cell_length_c 9.476(5)
_cell_measurement_reflns_used 528
_cell_measurement_temperature 295(2)
_cell_measurement_theta_max 22.03
_cell_measurement_theta_min 2.44
_cell_volume 619.0(4)
_computing_cell_refinement 'Bruker SMART'
_computing_data_collection 'Bruker SMART'
_computing_data_reduction 'Bruker SHELXTL'
_computing_molecular_graphics 'Bruker SHELXTL'
_computing_publication_material 'Bruker SHELXTL'
_computing_structure_refinement 'SHELXL-97 (Sheldrick, 1997)'
_computing_structure_solution 'SHELXS-97 (Sheldrick, 1990)'
_diffrn_ambient_temperature 295(2)
_diffrn_measured_fraction_theta_full 0.972
_diffrn_measured_fraction_theta_max 0.972
_diffrn_measurement_device_type 'Smart Apex II CCD'
_diffrn_measurement_method 'omega scans'
_diffrn_radiation_monochromator graphite
_diffrn_radiation_source 'fine-focus sealed tube'
_diffrn_radiation_type MoK\a
_diffrn_radiation_wavelength 0.71073
_diffrn_reflns_av_R_equivalents 0.0357
_diffrn_reflns_av_sigmaI/netI 0.0883
_diffrn_reflns_limit_h_max 10
_diffrn_reflns_limit_h_min -10
_diffrn_reflns_limit_k_max 11
_diffrn_reflns_limit_k_min -10
_diffrn_reflns_limit_l_max 7
_diffrn_reflns_limit_l_min -11
_diffrn_reflns_number 3481
_diffrn_reflns_theta_full 26.49
_diffrn_reflns_theta_max 26.49
_diffrn_reflns_theta_min 2.44
_diffrn_standards_decay_% 0
_diffrn_standards_interval_count 0
_diffrn_standards_interval_time 0
_diffrn_standards_number 0
_exptl_absorpt_coefficient_mu 2.907
_exptl_absorpt_correction_T_max 0.9230
_exptl_absorpt_correction_T_min 0.8136
_exptl_absorpt_correction_type empirical
_exptl_absorpt_process_details sadabs
_exptl_crystal_colour blue
_exptl_crystal_density_diffrn 2.255
_exptl_crystal_density_method 'not measured'
_exptl_crystal_description block
_exptl_crystal_F_000 419
_exptl_crystal_size_max 0.07
_exptl_crystal_size_mid 0.06
_exptl_crystal_size_min 0.03
_refine_diff_density_max 0.713
_refine_diff_density_min -0.825
_refine_diff_density_rms 0.171
_refine_ls_extinction_method none
_refine_ls_goodness_of_fit_ref 1.038
_refine_ls_hydrogen_treatment constr
_refine_ls_matrix_type full
_refine_ls_number_parameters 196
_refine_ls_number_reflns 2500
_refine_ls_number_restraints 0
_refine_ls_restrained_S_all 1.038
_refine_ls_R_factor_all 0.0868
_refine_ls_R_factor_gt 0.0568
_refine_ls_shift/su_max 0.000
_refine_ls_shift/su_mean 0.000
_refine_ls_structure_factor_coef Fsqd
_refine_ls_weighting_details 'calc w=1/[\s^2^(Fo^2^)+(0.0576P)^2^+1.2166P] where P=(Fo^2^+2Fc^2^)/3'
_refine_ls_weighting_scheme calc
_refine_ls_wR_factor_gt 0.1238
_refine_ls_wR_factor_ref 0.1423
_reflns_number_gt 1735
_reflns_number_total 2500
_reflns_threshold_expression >2sigma(I)
_cod_data_source_file c2ce25249j.txt
_cod_data_source_block szg174
_cod_depositor_comments
;
The following automatic conversions were performed:

'_symmetry_cell_setting' value 'Triclinic' changed to 'triclinic'
according to /home/saulius/struct/CIF-dictionaries/cif_core.dic
dictionary named 'cif_core.dic' version 2.4.1 from 2010-06-29.

Automatic conversion script
Id: cif_fix_values 1891 2012-01-12 08:04:46Z andrius 
;
_cod_original_cell_volume 619.1(4)
_cod_original_sg_symbol_H-M 'P-1 '
_cod_original_formula_sum 'C8 H9 Cu1.50 N O9 P2'
_cod_database_code 7208235

loop_
_symmetry_equiv_pos_as_xyz
'x, y, z'
'-x, -y, -z'

loop_
_atom_site_label
_atom_site_type_symbol
_atom_site_fract_x
_atom_site_fract_y
_atom_site_fract_z
_atom_site_U_iso_or_equiv
_atom_site_adp_type
_atom_site_occupancy
_atom_site_symmetry_multiplicity
_atom_site_calc_flag
_atom_site_refinement_flags
Cu1 Cu 1.26089(11) 0.75334(11) 1.02332(10) 0.0190(3) Uani 1 1 d .
Cu2 Cu 1.0000 0.5000 0.5000 0.0183(3) Uani 1 2 d S
P1 P 0.9548(2) 0.7750(2) 0.7953(2) 0.0160(4) Uani 1 1 d .
P2 P 0.8952(2) 0.4235(2) 0.7651(2) 0.0144(4) Uani 1 1 d .
O1 O 0.8578(6) 0.8879(6) 0.7809(6) 0.0212(11) Uani 1 1 d .
H1A H 0.8751 0.9602 0.8742 0.032 Uiso 1 1 d R
O2 O 1.1102(6) 0.8784(6) 0.9490(6) 0.0213(11) Uani 1 1 d .
O3 O 0.9904(7) 0.7098(6) 0.6424(6) 0.0239(12) Uani 1 1 d .
O4 O 0.7865(6) 0.2677(6) 0.7892(5) 0.0169(10) Uani 1 1 d .
O5 O 1.0844(6) 0.5165(5) 0.8765(5) 0.0166(10) Uani 1 1 d .
O6 O 0.8758(6) 0.3589(6) 0.5897(5) 0.0195(11) Uani 1 1 d .
O7 O 0.7801(7) 0.6307(6) 0.9575(6) 0.0250(12) Uani 1 1 d .
H7A H 0.7092 0.5406 0.9604 0.038 Uiso 1 1 d R
O8 O 1.4493(6) 0.9935(6) 1.1676(6) 0.0239(12) Uani 1 1 d .
O9 O 1.6187(6) 1.2204(6) 1.1356(6) 0.0243(12) Uani 1 1 d .
N1 N 0.3128(8) 0.0408(8) 0.4899(8) 0.0277(15) Uani 1 1 d .
H1B H 0.2878 -0.0512 0.4054 0.033 Uiso 1 1 calc R
C1 C 0.8008(9) 0.5807(9) 0.8040(8) 0.0162(14) Uani 1 1 d .
C2 C 0.6240(9) 0.5141(9) 0.6754(9) 0.0228(16) Uani 1 1 d .
H2A H 0.6428 0.5005 0.5760 0.027 Uiso 1 1 d R
H2B H 0.5830 0.6018 0.7042 0.027 Uiso 1 1 d R
C3 C 0.4807(9) 0.3424(9) 0.6479(8) 0.0190(15) Uani 1 1 d .
C4 C 0.3903(11) 0.3329(10) 0.7515(10) 0.0318(19) Uani 1 1 d .
H4B H 0.4156 0.4331 0.8413 0.038 Uiso 1 1 calc R
C5 C 0.2607(11) 0.1721(10) 0.7208(11) 0.039(2) Uani 1 1 d .
H5A H 0.1962 0.1632 0.7919 0.047 Uiso 1 1 d R
C6 C 0.2243(11) 0.0259(10) 0.5873(10) 0.034(2) Uani 1 1 d .
H6A H 0.1383 -0.0824 0.5656 0.041 Uiso 1 1 calc R
C7 C 0.4398(9) 0.1927(9) 0.5168(9) 0.0222(16) Uani 1 1 d .
H7B H 0.5024 0.1969 0.4437 0.027 Uiso 1 1 d R
C8 C 1.5194(9) 1.0622(8) 1.0873(8) 0.0180(15) Uani 1 1 d .

loop_
_atom_site_aniso_label
_atom_site_aniso_U_11
_atom_site_aniso_U_22
_atom_site_aniso_U_33
_atom_site_aniso_U_23
_atom_site_aniso_U_13
_atom_site_aniso_U_12
Cu1 0.0195(5) 0.0155(5) 0.0179(5) 0.0075(4) 0.0081(4) 0.0025(4)
Cu2 0.0255(7) 0.0135(6) 0.0154(7) 0.0060(5) 0.0109(5) 0.0064(5)
P1 0.0193(10) 0.0133(9) 0.0150(9) 0.0056(7) 0.0076(7) 0.0064(7)
P2 0.0177(9) 0.0108(8) 0.0126(9) 0.0050(7) 0.0073(7) 0.0033(7)
O1 0.028(3) 0.015(3) 0.018(3) 0.006(2) 0.004(2) 0.011(2)
O2 0.022(3) 0.013(2) 0.020(3) 0.002(2) 0.005(2) 0.004(2)
O3 0.037(3) 0.016(3) 0.026(3) 0.011(2) 0.020(2) 0.011(2)
O4 0.017(3) 0.016(2) 0.011(2) 0.005(2) 0.005(2) 0.000(2)
O5 0.015(2) 0.010(2) 0.018(3) 0.002(2) 0.005(2) 0.0011(19)
O6 0.027(3) 0.013(2) 0.015(3) 0.006(2) 0.011(2) 0.004(2)
O7 0.035(3) 0.024(3) 0.016(3) 0.008(2) 0.013(2) 0.012(2)
O8 0.028(3) 0.020(3) 0.016(3) 0.007(2) 0.010(2) 0.003(2)
O9 0.026(3) 0.016(3) 0.025(3) 0.006(2) 0.016(2) 0.002(2)
N1 0.030(4) 0.020(3) 0.027(4) 0.005(3) 0.007(3) 0.010(3)
C1 0.022(4) 0.019(4) 0.008(3) 0.007(3) 0.006(3) 0.008(3)
C2 0.023(4) 0.022(4) 0.023(4) 0.009(3) 0.012(3) 0.009(3)
C3 0.019(4) 0.016(4) 0.018(4) 0.005(3) 0.003(3) 0.008(3)
C4 0.037(5) 0.017(4) 0.027(4) -0.002(3) 0.016(4) 0.005(3)
C5 0.037(5) 0.029(5) 0.043(5) 0.007(4) 0.026(4) 0.009(4)
C6 0.035(5) 0.018(4) 0.040(5) 0.010(4) 0.017(4) 0.001(4)
C7 0.023(4) 0.018(4) 0.022(4) 0.007(3) 0.009(3) 0.008(3)
C8 0.017(4) 0.017(4) 0.021(4) 0.008(3) 0.011(3) 0.007(3)

loop_
_atom_type_symbol
_atom_type_description
_atom_type_scat_dispersion_real
_atom_type_scat_dispersion_imag
_atom_type_scat_source
C C 0.0033 0.0016 'International Tables Vol C Tables 4.2.6.8 and 6.1.1.4'
H H 0.0000 0.0000 'International Tables Vol C Tables 4.2.6.8 and 6.1.1.4'
N N 0.0061 0.0033 'International Tables Vol C Tables 4.2.6.8 and 6.1.1.4'
O O 0.0106 0.0060 'International Tables Vol C Tables 4.2.6.8 and 6.1.1.4'
P P 0.1023 0.0942 'International Tables Vol C Tables 4.2.6.8 and 6.1.1.4'
Cu Cu 0.3201 1.2651 'International Tables Vol C Tables 4.2.6.8 and 6.1.1.4'

loop_
_geom_angle_atom_site_label_1
_geom_angle_atom_site_label_2
_geom_angle_atom_site_label_3
_geom_angle
_geom_angle_site_symmetry_1
_geom_angle_site_symmetry_3
O5 Cu1 O4 93.32(19) . 2_767
O5 Cu1 O8 177.14(19) . .
O4 Cu1 O8 88.77(19) 2_767 .
O5 Cu1 O9 93.92(19) . 2_877
O4 Cu1 O9 162.2(2) 2_767 2_877
O8 Cu1 O9 83.53(19) . 2_877
O5 Cu1 O2 94.78(19) . .
O4 Cu1 O2 106.50(18) 2_767 .
O8 Cu1 O2 86.49(19) . .
O9 Cu1 O2 89.10(19) 2_877 .
O6 Cu2 O6 180.0(2) 2_766 .
O6 Cu2 O3 93.20(19) 2_766 2_766
O6 Cu2 O3 86.80(19) . 2_766
O6 Cu2 O3 86.80(19) 2_766 .
O6 Cu2 O3 93.20(19) . .
O3 Cu2 O3 180.0(3) 2_766 .
O3 P1 O2 117.1(3) . .
O3 P1 O1 107.3(3) . .
O2 P1 O1 109.3(3) . .
O3 P1 C1 106.6(3) . .
O2 P1 C1 108.6(3) . .
O1 P1 C1 107.5(3) . .
O6 P2 O5 113.3(3) . .
O6 P2 O4 107.8(3) . .
O5 P2 O4 111.9(3) . .
O6 P2 C1 105.7(3) . .
O5 P2 C1 108.6(3) . .
O4 P2 C1 109.3(3) . .
P1 O1 H1A 108.9 . .
P1 O2 Cu1 119.9(3) . .
P1 O3 Cu2 138.8(3) . .
P2 O4 Cu1 132.4(3) . 2_767
P2 O5 Cu1 138.8(3) . .
P2 O6 Cu2 124.4(3) . .
C1 O7 H7A 108.9 . .
C8 O8 Cu1 110.1(4) . .
C8 O9 Cu1 108.9(4) . 2_877
C6 N1 C7 122.9(7) . .
C6 N1 H1B 118.6 . .
C7 N1 H1B 118.6 . .
O7 C1 C2 108.5(5) . .
O7 C1 P2 112.7(4) . .
C2 C1 P2 113.3(5) . .
O7 C1 P1 109.6(4) . .
C2 C1 P1 106.4(4) . .
P2 C1 P1 106.1(3) . .
C3 C2 C1 116.0(6) . .
C3 C2 H2A 108.1 . .
C1 C2 H2A 108.2 . .
C3 C2 H2B 108.3 . .
C1 C2 H2B 108.4 . .
H2A C2 H2B 107.6 . .
C7 C3 C4 118.7(7) . .
C7 C3 C2 119.5(6) . .
C4 C3 C2 121.8(6) . .
C3 C4 C5 119.4(7) . .
C3 C4 H4B 120.3 . .
C5 C4 H4B 120.3 . .
C6 C5 C4 119.5(7) . .
C6 C5 H5A 120.0 . .
C4 C5 H5A 120.5 . .
N1 C6 C5 119.2(7) . .
N1 C6 H6A 120.4 . .
C5 C6 H6A 120.4 . .
N1 C7 C3 120.2(7) . .
N1 C7 H7B 120.0 . .
C3 C7 H7B 119.8 . .
O9 C8 O8 126.4(6) . .
O9 C8 C8 117.2(7) . 2_877
O8 C8 C8 116.4(7) . 2_877

loop_
_geom_bond_atom_site_label_1
_geom_bond_atom_site_label_2
_geom_bond_distance
_geom_bond_site_symmetry_2
Cu1 O5 1.947(4) .
Cu1 O4 1.953(4) 2_767
Cu1 O8 1.991(5) .
Cu1 O9 2.021(5) 2_877
Cu1 O2 2.176(5) .
Cu2 O6 1.913(4) 2_766
Cu2 O6 1.913(4) .
Cu2 O3 1.965(5) 2_766
Cu2 O3 1.965(5) .
P1 O3 1.502(5) .
P1 O2 1.510(5) .
P1 O1 1.559(5) .
P1 C1 1.849(7) .
P2 O6 1.516(5) .
P2 O5 1.520(5) .
P2 O4 1.524(4) .
P2 C1 1.848(7) .
O1 H1A 0.8500 .
O4 Cu1 1.953(4) 2_767
O7 C1 1.436(8) .
O7 H7A 0.8500 .
O8 C8 1.254(8) .
O9 C8 1.251(8) .
O9 Cu1 2.021(5) 2_877
N1 C6 1.319(9) .
N1 C7 1.337(9) .
N1 H1B 0.8600 .
C1 C2 1.537(10) .
C2 C3 1.520(9) .
C2 H2A 0.9601 .
C2 H2B 0.9600 .
C3 C7 1.366(9) .
C3 C4 1.374(10) .
C4 C5 1.392(10) .
C4 H4B 0.9300 .
C5 C6 1.370(11) .
C5 H5A 0.9601 .
C6 H6A 0.9300 .
C7 H7B 0.9601 .
C8 C8 1.543(13) 2_877
